data_7206398
loop_
_publ_author_name
'Liu, Bin'
'Zheng, Hai-Bin'
'Wang, Zhe-Ming'
'Gao, Song'

_publ_section_title
;
 Chiral crystalline solids of ammonium-templated ErIII--formate
 frameworks assembled from three achiral acentric components
;
_journal_issue 17
_journal_name_full CrystEngComm
_journal_page_first 5285
_journal_paper_doi 10.1039/c1ce05250k
_journal_volume 13
_journal_year 2011
_chemical_formula_sum 'C6 H12 Er N O9'
_chemical_formula_weight 409.43
_chemical_name_systematic
;
?
;
_space_group_IT_number 4
_symmetry_cell_setting monoclinic
_symmetry_space_group_name_Hall 'P 2yb'
_symmetry_space_group_name_H-M 'P 1 21 1'
_atom_sites_solution_hydrogens geom
_atom_sites_solution_primary direct
_atom_sites_solution_secondary difmap
_audit_creation_method SHELXL-97
_cell_angle_alpha 90.00
_cell_angle_beta 102.5988(14)
_cell_angle_gamma 90.00
_cell_formula_units_Z 2
_cell_length_a 6.6243(2)
_cell_length_b 8.6345(3)
_cell_length_c 9.7545(2)
_cell_measurement_reflns_used 6307
_cell_measurement_temperature 293(2)
_cell_measurement_theta_max 27.485
_cell_measurement_theta_min 3.395
_cell_volume 544.50(3)
_computing_cell_refinement 'HKL Scalepack (Otwinowski & Minor, 1997)'
_computing_data_collection 'KappaCCD (Nonius B. V., 1998)'
_computing_data_reduction 'HKL Denzo (Otwinowski & Minor, 1997) & maXus (Mackay et al., 1998)'
_computing_molecular_graphics 'Bruker SHELXTL V5.1 (Sheldrick, 1998)'
_computing_publication_material 'SHELXL-97 (Sheldrick, 1997)'
_computing_structure_refinement 'SHELXL-97 (Sheldrick, 1997)'
_computing_structure_solution 'SHELXS-97 (Sheldrick, 1997)'
_diffrn_ambient_temperature 290
_diffrn_detector_area_resol_mean 9
_diffrn_measured_fraction_theta_full 0.995
_diffrn_measured_fraction_theta_max 0.995
_diffrn_measurement_device_type 'NONIUS KappaCCD'
_diffrn_measurement_method CCD
_diffrn_radiation_monochromator graphite
_diffrn_radiation_source 'fine-focus sealed tube'
_diffrn_radiation_type MoK\a
_diffrn_radiation_wavelength 0.71073
_diffrn_reflns_av_R_equivalents 0.0557
_diffrn_reflns_av_sigmaI/netI 0.0449
_diffrn_reflns_limit_h_max 8
_diffrn_reflns_limit_h_min -8
_diffrn_reflns_limit_k_max 11
_diffrn_reflns_limit_k_min -11
_diffrn_reflns_limit_l_max 12
_diffrn_reflns_limit_l_min -12
_diffrn_reflns_number 9594
_diffrn_reflns_theta_full 27.47
_diffrn_reflns_theta_max 27.47
_diffrn_reflns_theta_min 3.40
_diffrn_standards_decay_% none
_exptl_absorpt_coefficient_mu 7.746
_exptl_absorpt_correction_T_max 0.614
_exptl_absorpt_correction_T_min 0.289
_exptl_absorpt_correction_type integration
_exptl_absorpt_process_details
;
Gaussian integration (Coppens, 1970)
;
_exptl_crystal_colour pink
_exptl_crystal_density_diffrn 2.497
_exptl_crystal_density_method 'not measured'
_exptl_crystal_description plate
_exptl_crystal_F_000 390
_exptl_crystal_size_max 0.19
_exptl_crystal_size_mid 0.10
_exptl_crystal_size_min 0.08
_refine_diff_density_max 1.150
_refine_diff_density_min -0.604
_refine_diff_density_rms 0.117
_refine_ls_abs_structure_details 'Flack H D (1983), Acta Cryst. A39, 876-881'
_refine_ls_abs_structure_Flack -0.052(12)
_refine_ls_extinction_coef 0.0143(7)
_refine_ls_extinction_expression Fc^*^=kFc[1+0.001xFc^2^\l^3^/sin(2\q)]^-1/4^
_refine_ls_extinction_method SHELXL
_refine_ls_goodness_of_fit_ref 0.994
_refine_ls_hydrogen_treatment constr
_refine_ls_matrix_type full
_refine_ls_number_parameters 157
_refine_ls_number_reflns 2424
_refine_ls_number_restraints 1
_refine_ls_restrained_S_all 0.994
_refine_ls_R_factor_all 0.0250
_refine_ls_R_factor_gt 0.0204
_refine_ls_shift/su_max 0.001
_refine_ls_shift/su_mean 0.000
_refine_ls_structure_factor_coef Fsqd
_refine_ls_weighting_details 'calc w=1/[\s^2^(Fo^2^)+(0.0123P)^2^+0.0000P] where P=(Fo^2^+2Fc^2^)/3'
_refine_ls_weighting_scheme calc
_refine_ls_wR_factor_gt 0.0387
_refine_ls_wR_factor_ref 0.0395
_reflns_number_gt 2211
_reflns_number_total 2424
_reflns_threshold_expression >2sigma(I)
_cod_data_source_file c1ce05250k.txt
_cod_data_source_block 7
_cod_depositor_comments
;
The following automatic conversions were performed:

'_symmetry_cell_setting' value 'Monoclinic' changed to 'monoclinic'
according to /home/saulius/struct/CIF-dictionaries/cif_core.dic
dictionary named 'cif_core.dic' version 2.4.1 from 2010-06-29.

Automatic conversion script
Id: cif_fix_values 1715 2011-07-08 13:25:40Z adriana 

The following automatic conversions were performed:

'_refine_ls_hydrogen_treatment' value 'constr.' was replaced with the
value 'constr' as specified in the replacement file
'src/cod-tools/trunk/data/replacement-values/replacement_values.lst'.

Automatic conversion script
Id: cif_fix_values 5376 2017-05-30 11:51:03Z andrius 
;
_cod_original_sg_symbol_H-M 'P 2(1)'
_cod_database_code 7206398

loop_
_symmetry_equiv_pos_as_xyz
'x, y, z'
'-x, y+1/2, -z'

loop_
_atom_site_label
_atom_site_type_symbol
_atom_site_fract_x
_atom_site_fract_y
_atom_site_fract_z
_atom_site_U_iso_or_equiv
_atom_site_adp_type
_atom_site_occupancy
_atom_site_symmetry_multiplicity
_atom_site_calc_flag
_atom_site_refinement_flags
Er1 Er 0.89118(2) 0.76915(4) 0.730545(14) 0.01319(8) Uani 1 1 d .
O1 O 0.9255(5) 0.5433(4) 0.8714(3) 0.0198(7) Uani 1 1 d .
O2 O 1.0018(5) 0.3813(4) 1.0530(3) 0.0256(8) Uani 1 1 d .
O3 O 0.8770(6) 0.5885(4) 0.5614(4) 0.0293(9) Uani 1 1 d .
O4 O 0.9428(5) 0.4346(4) 0.3975(3) 0.0256(8) Uani 1 1 d .
O5 O 0.5725(5) 0.6937(5) 0.7664(3) 0.0300(9) Uani 1 1 d .
O6 O 0.2453(5) 0.7041(5) 0.7852(4) 0.0321(10) Uani 1 1 d .
O7 O 0.6201(5) 0.8717(4) 0.5195(3) 0.0260(8) Uani 1 1 d .
O8 O 0.7036(5) 1.0150(4) 0.7089(3) 0.0261(8) Uani 1 1 d .
C1 C 1.0272(12) 0.5016(10) 0.9911(9) 0.0291(19) Uani 1 1 d .
H1 H 1.1307 0.5681 1.0366 0.035 Uiso 1 1 calc R
C2 C 0.9544(8) 0.4715(6) 0.5225(5) 0.0247(12) Uani 1 1 d .
H2 H 1.0271 0.4058 0.5915 0.030 Uiso 1 1 calc R
C3 C 0.3884(7) 0.7193(7) 0.7308(6) 0.0356(17) Uani 1 1 d .
H3 H 0.3504 0.7601 0.6406 0.043 Uiso 1 1 calc R
C4 C 0.6033(8) 0.9932(6) 0.5851(5) 0.0262(12) Uani 1 1 d .
H4 H 0.5138 1.0702 0.5412 0.031 Uiso 1 1 calc R
N1 N 0.3960(6) 0.8273(5) 0.2309(4) 0.0263(10) Uani 1 1 d .
H11 H 0.3385 0.7356 0.2389 0.039 Uiso 1 1 calc R
H12 H 0.2982 0.8998 0.2140 0.039 Uiso 1 1 calc R
H13 H 0.4861 0.8494 0.3104 0.039 Uiso 1 1 calc R
C5 C 0.5049(9) 0.8226(6) 0.1132(5) 0.0329(14) Uani 1 1 d .
H51 H 0.5773 0.9197 0.1100 0.040 Uiso 1 1 calc R
H52 H 0.4040 0.8114 0.0254 0.040 Uiso 1 1 calc R
C6 C 0.6566(9) 0.6917(7) 0.1283(6) 0.0345(13) Uani 1 1 d .
H61 H 0.5881 0.5948 0.1400 0.041 Uiso 1 1 calc R
H62 H 0.7127 0.6840 0.0446 0.041 Uiso 1 1 calc R
O9 O 0.8173(7) 0.7196(5) 0.2466(4) 0.0509(13) Uani 1 1 d .
H9 H 0.8359 0.6421 0.2963 0.076 Uiso 1 1 calc R

loop_
_atom_site_aniso_label
_atom_site_aniso_U_11
_atom_site_aniso_U_22
_atom_site_aniso_U_33
_atom_site_aniso_U_23
_atom_site_aniso_U_13
_atom_site_aniso_U_12
Er1 0.01270(10) 0.01441(11) 0.01261(11) 0.0000(2) 0.00308(6) 0.0002(2)
O1 0.0233(17) 0.020(2) 0.0164(18) 0.0080(15) 0.0038(14) 0.0015(15)
O2 0.0281(19) 0.026(2) 0.0212(19) 0.0078(16) 0.0014(15) -0.0010(16)
O3 0.037(2) 0.026(2) 0.023(2) -0.0131(16) 0.0033(16) 0.0110(18)
O4 0.0239(19) 0.027(2) 0.027(2) -0.0112(16) 0.0076(16) 0.0019(16)
O5 0.0130(17) 0.038(2) 0.039(2) 0.0122(17) 0.0063(15) 0.0050(14)
O6 0.0235(18) 0.046(3) 0.029(2) 0.0145(16) 0.0103(16) 0.0112(16)
O7 0.0287(18) 0.023(2) 0.0258(19) -0.0057(16) 0.0053(15) -0.0014(16)
O8 0.0279(19) 0.026(2) 0.0223(19) -0.0036(16) 0.0017(15) 0.0072(16)
C1 0.026(4) 0.026(4) 0.031(3) 0.006(3) -0.002(3) -0.007(3)
C2 0.030(3) 0.021(3) 0.022(3) -0.003(2) 0.003(2) 0.007(2)
C3 0.019(2) 0.043(4) 0.047(4) 0.022(3) 0.013(2) 0.015(2)
C4 0.021(3) 0.025(3) 0.030(3) 0.009(2) 0.000(2) 0.007(2)
N1 0.028(2) 0.022(2) 0.025(2) 0.0004(16) -0.0015(19) 0.0041(17)
C5 0.038(3) 0.036(4) 0.026(3) 0.006(2) 0.010(2) 0.003(2)
C6 0.041(3) 0.036(3) 0.029(3) -0.001(3) 0.014(3) 0.003(3)
O9 0.052(2) 0.041(4) 0.049(3) 0.0055(19) -0.012(2) 0.008(2)

loop_
_atom_type_symbol
_atom_type_description
_atom_type_scat_dispersion_real
_atom_type_scat_dispersion_imag
_atom_type_scat_source
C C 0.0033 0.0016 'International Tables Vol C Tables 4.2.6.8 and 6.1.1.4'
H H 0.0000 0.0000 'International Tables Vol C Tables 4.2.6.8 and 6.1.1.4'
N N 0.0061 0.0033 'International Tables Vol C Tables 4.2.6.8 and 6.1.1.4'
O O 0.0106 0.0060 'International Tables Vol C Tables 4.2.6.8 and 6.1.1.4'
Er Er -0.2586 4.9576 'International Tables Vol C Tables 4.2.6.8 and 6.1.1.4'

loop_
_exptl_crystal_face_index_h
_exptl_crystal_face_index_k
_exptl_crystal_face_index_l
_exptl_crystal_face_perp_dist
1 0 0 0.0900
-1 0 0 0.1000
0 1 1 0.0150
0 -1 -1 0.0600
0 0 1 0.0500
0 0 -1 0.0500
0 -1 1 0.0800

loop_
_geom_angle_atom_site_label_1
_geom_angle_atom_site_label_2
_geom_angle_atom_site_label_3
_geom_angle
_geom_angle_site_symmetry_1
_geom_angle_site_symmetry_3
O3 Er1 O2 157.09(13) . 2_757
O3 Er1 O5 91.26(14) . .
O2 Er1 O5 95.11(12) 2_757 .
O3 Er1 O4 88.91(13) . 2_756
O2 Er1 O4 98.51(12) 2_757 2_756
O5 Er1 O4 144.11(12) . 2_756
O3 Er1 O6 83.19(14) . 1_655
O2 Er1 O6 78.44(12) 2_757 1_655
O5 Er1 O6 142.80(13) . 1_655
O4 Er1 O6 72.78(12) 2_756 1_655
O3 Er1 O1 80.69(13) . .
O2 Er1 O1 80.93(13) 2_757 .
O5 Er1 O1 69.81(12) . .
O4 Er1 O1 145.14(12) 2_756 .
O6 Er1 O1 72.99(12) 1_655 .
O3 Er1 O8 126.68(12) . .
O2 Er1 O8 76.21(12) 2_757 .
O5 Er1 O8 78.09(13) . .
O4 Er1 O8 73.24(12) 2_756 .
O6 Er1 O8 133.49(13) 1_655 .
O1 Er1 O8 138.40(12) . .
O3 Er1 O7 75.10(12) . .
O2 Er1 O7 127.81(12) 2_757 .
O5 Er1 O7 73.56(11) . .
O4 Er1 O7 71.85(11) 2_756 .
O6 Er1 O7 138.47(11) 1_655 .
O1 Er1 O7 135.15(11) . .
O8 Er1 O7 51.69(11) . .
O3 Er1 C4 100.81(14) . .
O2 Er1 C4 102.10(14) 2_757 .
O5 Er1 C4 74.55(14) . .
O4 Er1 C4 70.19(13) 2_756 .
O6 Er1 C4 142.64(14) 1_655 .
O1 Er1 C4 144.36(13) . .
O8 Er1 C4 25.91(13) . .
O7 Er1 C4 25.78(12) . .
C1 O1 Er1 137.2(5) . .
C1 O2 Er1 139.6(5) . 2_747
C2 O3 Er1 147.1(3) . .
C2 O4 Er1 138.3(3) . 2_746
C3 O5 Er1 143.2(3) . .
C3 O6 Er1 136.2(3) . 1_455
C4 O7 Er1 90.2(3) . .
C4 O8 Er1 96.0(3) . .
O2 C1 O1 126.2(8) . .
O2 C1 H1 116.9 . .
O1 C1 H1 116.9 . .
O3 C2 O4 124.8(5) . .
O3 C2 H2 117.6 . .
O4 C2 H2 117.6 . .
O6 C3 O5 134.4(5) . .
O6 C3 H3 112.8 . .
O5 C3 H3 112.8 . .
O7 C4 O8 122.0(5) . .
O7 C4 Er1 64.0(3) . .
O8 C4 Er1 58.1(2) . .
O7 C4 H4 119.0 . .
O8 C4 H4 119.0 . .
Er1 C4 H4 176.8 . .
C5 N1 H11 109.5 . .
C5 N1 H12 109.5 . .
H11 N1 H12 109.5 . .
C5 N1 H13 109.5 . .
H11 N1 H13 109.5 . .
H12 N1 H13 109.5 . .
N1 C5 C6 111.9(4) . .
N1 C5 H51 109.2 . .
C6 C5 H51 109.2 . .
N1 C5 H52 109.2 . .
C6 C5 H52 109.2 . .
H51 C5 H52 107.9 . .
O9 C6 C5 108.8(5) . .
O9 C6 H61 109.9 . .
C5 C6 H61 109.9 . .
O9 C6 H62 109.9 . .
C5 C6 H62 109.9 . .
H61 C6 H62 108.3 . .
C6 O9 H9 109.5 . .

loop_
_geom_bond_atom_site_label_1
_geom_bond_atom_site_label_2
_geom_bond_distance
_geom_bond_site_symmetry_2
Er1 O3 2.258(3) .
Er1 O2 2.290(3) 2_757
Er1 O5 2.308(3) .
Er1 O4 2.326(3) 2_756
Er1 O6 2.357(3) 1_655
Er1 O1 2.368(3) .
Er1 O8 2.446(3) .
Er1 O7 2.576(3) .
Er1 C4 2.866(5) .
O1 C1 1.267(9) .
O2 C1 1.231(10) .
O2 Er1 2.290(3) 2_747
O3 C2 1.229(6) .
O4 C2 1.246(5) .
O4 Er1 2.326(3) 2_746
O5 C3 1.213(5) .
O6 C3 1.190(5) .
O6 Er1 2.357(3) 1_455
O7 C4 1.247(6) .
O8 C4 1.259(6) .
C1 H1 0.9300 .
C2 H2 0.9300 .
C3 H3 0.9300 .
C4 H4 0.9300 .
N1 C5 1.483(6) .
N1 H11 0.8900 .
N1 H12 0.8900 .
N1 H13 0.8900 .
C5 C6 1.499(7) .
C5 H51 0.9700 .
C5 H52 0.9700 .
C6 O9 1.410(7) .
C6 H61 0.9700 .
C6 H62 0.9700 .
O9 H9 0.8200 .

loop_
_geom_hbond_atom_site_label_D
_geom_hbond_atom_site_label_H
_geom_hbond_atom_site_label_A
_geom_hbond_distance_DH
_geom_hbond_distance_HA
_geom_hbond_distance_DA
_geom_hbond_angle_DHA
_geom_hbond_site_symmetry_A
N1 H13 O7 0.89 2.05 2.907(5) 161.9 .
N1 H11 O8 0.89 2.01 2.867(6) 162.4 2_646
N1 H12 O1 0.89 1.97 2.843(5) 165.9 2_656
O9 H9 O4 0.82 2.09 2.895(5) 165.8 .
C1 H1 O8 0.93 2.53 3.079(9) 118.3 2_747
C2 H2 O7 0.93 2.80 3.059(6) 97.4 2_746
C3 H3 O4 0.93 2.42 2.938(6) 115.0 2_656
C4 H4 O3 0.93 2.57 3.295(6) 135.2 2_656
